data_7032468
loop_
_publ_author_name
'Chen, Chao'
'Zhang, Jun'
'Li, Guanghua'
'Shen, Pan'
'Jin, Haichao'
'Zhang, Ning'

_publ_section_title
;
 Two coordination polymers constructed from a multidentate carboxylic acid
 ligand with a tertiary amine serve as acid-base catalysts for the
 synthesis of chloropropene carbonate from CO2 under atmospheric pressure.
;
_journal_issue 37
_journal_name_full 'Dalton transactions (Cambridge, England : 2003)'
_journal_page_first 13965
_journal_page_last 13971
_journal_paper_doi 10.1039/c4dt00908h
_journal_volume 43
_journal_year 2014
_chemical_formula_moiety 'C15 H17 N1 Ni O9, C3 H7 N1 O1'
_chemical_formula_sum 'C18 H24 N2 Ni O10'
_chemical_formula_weight 487.10
_chemical_melting_point ?
_chemical_name_systematic
; 
 ? 
;
_space_group_IT_number 63
_symmetry_cell_setting orthorhombic
_symmetry_space_group_name_Hall '-C 2c 2'
_symmetry_space_group_name_H-M 'C m c m'
_atom_sites_solution_hydrogens geom
_atom_sites_solution_primary direct
_atom_sites_solution_secondary difmap
_audit_creation_method SHELXL-97
_cell_angle_alpha 90.00
_cell_angle_beta 90.00
_cell_angle_gamma 90.00
_cell_formula_units_Z 4
_cell_length_a 9.9158(2)
_cell_length_b 27.7237(5)
_cell_length_c 7.45820(10)
_cell_measurement_reflns_used 3899
_cell_measurement_temperature 296(2)
_cell_measurement_theta_max 27.47
_cell_measurement_theta_min 2.94
_cell_volume 2050.28(6)
_computing_cell_refinement 'Bruker SMART'
_computing_data_collection 'Bruker SMART'
_computing_data_reduction 'Bruker SMART'
_computing_molecular_graphics SHELXP-97
_computing_publication_material SHELXP-97
_computing_structure_refinement 'SHELXL-97 (Sheldrick, 2008)'
_computing_structure_solution 'SHELXS-97 (Sheldrick, 2008)'
_diffrn_ambient_temperature 296(2)
_diffrn_measured_fraction_theta_full 0.998
_diffrn_measured_fraction_theta_max 0.998
_diffrn_radiation_monochromator graphite
_diffrn_radiation_source 'fine-focus sealed tube'
_diffrn_radiation_type MoK\a
_diffrn_radiation_wavelength 0.71073
_diffrn_reflns_av_R_equivalents 0.0253
_diffrn_reflns_av_unetI/netI 0.0147
_diffrn_reflns_limit_h_max 12
_diffrn_reflns_limit_h_min -12
_diffrn_reflns_limit_k_max 35
_diffrn_reflns_limit_k_min -31
_diffrn_reflns_limit_l_max 9
_diffrn_reflns_limit_l_min -9
_diffrn_reflns_number 9454
_diffrn_reflns_theta_full 27.49
_diffrn_reflns_theta_max 27.49
_diffrn_reflns_theta_min 1.47
_exptl_absorpt_coefficient_mu 1.006
_exptl_absorpt_correction_T_max 0.9018
_exptl_absorpt_correction_T_min 0.7857
_exptl_absorpt_correction_type empirical
_exptl_absorpt_process_details SADABS
_exptl_crystal_colour green
_exptl_crystal_density_diffrn 1.578
_exptl_crystal_density_meas ?
_exptl_crystal_density_method 'not measured'
_exptl_crystal_description platelet
_exptl_crystal_F_000 1016
_exptl_crystal_size_max 0.4
_exptl_crystal_size_mid 0.2
_exptl_crystal_size_min 0.1
_refine_diff_density_max 0.723
_refine_diff_density_min -0.470
_refine_diff_density_rms 0.127
_refine_ls_extinction_method none
_refine_ls_goodness_of_fit_ref 1.067
_refine_ls_hydrogen_treatment mixed
_refine_ls_matrix_type full
_refine_ls_number_parameters 133
_refine_ls_number_reflns 1339
_refine_ls_number_restraints 35
_refine_ls_restrained_S_all 1.125
_refine_ls_R_factor_all 0.0476
_refine_ls_R_factor_gt 0.0383
_refine_ls_shift/su_max 0.000
_refine_ls_shift/su_mean 0.000
_refine_ls_structure_factor_coef Fsqd
_refine_ls_weighting_details 'calc w=1/[\s^2^(Fo^2^)+(0.1042P)^2^+2.4986P] where P=(Fo^2^+2Fc^2^)/3'
_refine_ls_weighting_scheme calc
_refine_ls_wR_factor_gt 0.1200
_refine_ls_wR_factor_ref 0.1422
_reflns_number_gt 1172
_reflns_number_total 1339
_reflns_threshold_expression >2sigma(I)
_cod_duplicate_entry 7031779
_cod_data_source_file c4dt00908h2.cif
_cod_data_source_block 1
_cod_depositor_comments
;
The following automatic conversions were performed:

'_chemical_melting_point' value 'not measured' was changed to '?' -
the value is undefined or not given.

'_symmetry_cell_setting' value
'Orthorhombic' changed to 'orthorhombic' according to
/usr/data/users/saulius/crontab/automatic-downloads/current/RSC/lib/dictionaries/cif_core.dic
dictionary named 'cif_core.dic' version 2.4.2 from 2011-04-26.

Automatic conversion script
Id: cif_fix_values 2281 2013-09-26 08:29:07Z andrius 

The following automatic conversions were performed:

'_exptl_crystal_density_meas' value 'none' was changed to '?' - the
value is perceived as not measured.

Automatic conversion script
Id: cif_fix_values 3008 2015-01-20 13:52:24Z robertas 
;
_cod_original_sg_symbol_H-M Cmcm
_cod_database_code 7032468

loop_
_symmetry_equiv_pos_as_xyz
'x, y, z'
'-x, -y, z+1/2'
'-x, y, -z+1/2'
'x, -y, -z'
'x+1/2, y+1/2, z'
'-x+1/2, -y+1/2, z+1/2'
'-x+1/2, y+1/2, -z+1/2'
'x+1/2, -y+1/2, -z'
'-x, -y, -z'
'x, y, -z-1/2'
'x, -y, z-1/2'
'-x, y, z'
'-x+1/2, -y+1/2, -z'
'x+1/2, y+1/2, -z-1/2'
'x+1/2, -y+1/2, z-1/2'
'-x+1/2, y+1/2, z'

loop_
_atom_site_label
_atom_site_type_symbol
_atom_site_fract_x
_atom_site_fract_y
_atom_site_fract_z
_atom_site_U_iso_or_equiv
_atom_site_adp_type
_atom_site_occupancy
_atom_site_symmetry_multiplicity
_atom_site_calc_flag
_atom_site_refinement_flags
_atom_site_disorder_assembly
_atom_site_disorder_group
Ni1 Ni 0.5000 0.0000 1.0000 0.0198(3) Uani 1 4 d S . .
O1 O 0.4696(4) 0.06516(10) 0.8950(4) 0.0316(14) Uani 0.50 1 d P . .
O2 O 0.2076(3) 0.40026(11) 0.7500 0.0506(9) Uani 0.50 1 d P A .
O3 O 0.3770(3) 0.45103(10) 0.7500 0.0496(9) Uani 0.50 1 d PD A .
H3A H 0.471(3) 0.456(3) 0.7500 0.059 Uiso 0.50 2 d SPD . .
O4 O 0.5000 -0.03777(11) 0.7500 0.0200(6) Uani 1 4 d S . .
H4 H 0.565(4) -0.0562(14) 0.7500 0.024 Uiso 1 2 d S . .
O5 O 0.7053(4) -0.0092(2) 1.0275(11) 0.0395(16) Uani 0.50 1 d PD . .
H5 H 0.745(4) -0.0109(13) 0.915(3) 0.047 Uiso 1 1 d D . .
N1 N 0.5000 0.29122(14) 0.7500 0.0239(8) Uani 1 4 d S . .
C1 C 0.5000 0.23927(15) 0.7500 0.0235(9) Uani 1 4 d S . .
C2 C 0.5000 0.21476(12) 0.9108(5) 0.0360(9) Uani 1 2 d S . .
H2A H 0.5000 0.2316 1.0187 0.043 Uiso 1 2 calc SR . .
C3 C 0.5000 0.16489(12) 0.9101(5) 0.0375(9) Uani 1 2 d S . .
H3B H 0.5000 0.1481 1.0181 0.045 Uiso 1 2 calc SR . .
C4 C 0.5000 0.13971(16) 0.7500 0.0253(10) Uani 1 4 d S . .
C5 C 0.5000 0.08512(16) 0.7500 0.0263(10) Uani 1 4 d S . .
C6 C 0.3864(3) 0.31906(11) 0.7500 0.0257(7) Uani 1 2 d S . .
C7 C 0.4271(3) 0.36665(11) 0.7500 0.0238(7) Uani 1 2 d S . .
C8 C 0.2517(15) 0.2967(5) 0.7920(9) 0.0272(12) Uani 0.35 1 d PDU A -1
H8A H 0.2577 0.2623 0.7788 0.041 Uiso 0.35 1 calc PRD A -1
H8B H 0.1849 0.3090 0.7109 0.041 Uiso 0.35 1 calc PRD A -1
H8C H 0.2266 0.3044 0.9129 0.041 Uiso 0.35 1 calc PRD A -1
C8' C 0.252(3) 0.2956(9) 0.7500 0.0272(12) Uani 0.15 1 d P A 2
H8'A H 0.1843 0.3190 0.7219 0.041 Uiso 0.15 1 calc PR A 2
H8'B H 0.2349 0.2821 0.8663 0.041 Uiso 0.15 1 calc PR A 2
H8'C H 0.2510 0.2703 0.6618 0.041 Uiso 0.15 1 calc PR A 2
C9 C 0.3292(4) 0.40691(12) 0.7500 0.0319(8) Uani 1 2 d S . .
O6 O 0.5000 0.2965(4) 0.266(5) 0.164(6) Uani 0.50 2 d SPU . .
N2 N 0.5000 0.3766(2) 0.2500 0.0562(15) Uani 1 4 d S . .
C10 C 0.4319(16) 0.3363(6) 0.2500 0.081(4) Uani 0.50 2 d SPU . .
C11 C 0.6548(17) 0.3722(6) 0.2500 0.089(4) Uani 0.50 2 d SPU . .
C12 C 0.4494(16) 0.4238(6) 0.2500 0.093(4) Uani 0.50 2 d SPU . .

loop_
_atom_site_aniso_label
_atom_site_aniso_U_11
_atom_site_aniso_U_22
_atom_site_aniso_U_33
_atom_site_aniso_U_23
_atom_site_aniso_U_13
_atom_site_aniso_U_12
Ni1 0.0272(4) 0.0082(3) 0.0241(4) 0.00101(18) 0.000 0.000
O1 0.054(4) 0.0103(12) 0.0309(16) 0.0049(11) 0.0058(15) 0.0061(13)
O2 0.0343(15) 0.0281(15) 0.089(3) 0.000 0.000 0.0145(12)
O3 0.0479(17) 0.0136(12) 0.087(2) 0.000 0.000 0.0067(12)
O4 0.0236(15) 0.0107(14) 0.0256(16) 0.000 0.000 0.000
O5 0.0292(17) 0.035(4) 0.054(5) -0.021(3) -0.005(2) 0.0010(17)
N1 0.0220(18) 0.0098(18) 0.040(2) 0.000 0.000 0.000
C1 0.026(2) 0.0082(19) 0.036(3) 0.000 0.000 0.000
C2 0.063(2) 0.0135(16) 0.031(2) -0.0052(13) 0.000 0.000
C3 0.073(3) 0.0131(16) 0.0259(19) 0.0018(12) 0.000 0.000
C4 0.038(2) 0.010(2) 0.027(2) 0.000 0.000 0.000
C5 0.039(3) 0.012(2) 0.028(2) 0.000 0.000 0.000
C6 0.0235(16) 0.0131(15) 0.0404(19) 0.000 0.000 0.0022(12)
C7 0.0286(17) 0.0119(14) 0.0309(17) 0.000 0.000 0.0009(12)
C8 0.0266(13) 0.0272(14) 0.0277(17) 0.0001(11) -0.0001(11) 0.0000(9)
C8' 0.0266(13) 0.0272(14) 0.0277(17) 0.0001(11) -0.0001(11) 0.0000(9)
C9 0.040(2) 0.0163(16) 0.0393(19) 0.000 0.000 0.0083(14)
O6 0.250(13) 0.095(7) 0.147(13) 0.068(12) 0.000 0.000
N2 0.063(4) 0.048(3) 0.058(4) 0.000 0.000 0.000
C10 0.082(4) 0.081(4) 0.081(4) 0.000 0.000 -0.0001(11)
C11 0.088(4) 0.089(4) 0.089(4) 0.000 0.000 -0.0001(11)
C12 0.093(4) 0.092(4) 0.093(4) 0.000 0.000 0.0006(11)

loop_
_atom_type_symbol
_atom_type_description
_atom_type_scat_dispersion_real
_atom_type_scat_dispersion_imag
_atom_type_scat_source
C C 0.0033 0.0016 'International Tables Vol C Tables 4.2.6.8 and 6.1.1.4'
H H 0.0000 0.0000 'International Tables Vol C Tables 4.2.6.8 and 6.1.1.4'
N N 0.0061 0.0033 'International Tables Vol C Tables 4.2.6.8 and 6.1.1.4'
O O 0.0106 0.0060 'International Tables Vol C Tables 4.2.6.8 and 6.1.1.4'
Ni Ni 0.3393 1.1124 'International Tables Vol C Tables 4.2.6.8 and 6.1.1.4'

loop_
_geom_angle_atom_site_label_1
_geom_angle_atom_site_label_2
_geom_angle_atom_site_label_3
_geom_angle
_geom_angle_site_symmetry_1
_geom_angle_site_symmetry_3
O1 Ni1 O1 180.00(7) 12_655 4_557
O1 Ni1 O1 17.4(2) 12_655 .
O1 Ni1 O1 162.6(2) 4_557 .
O1 Ni1 O1 162.6(2) 12_655 9_657
O1 Ni1 O1 17.4(2) 4_557 9_657
O1 Ni1 O1 180.00(7) . 9_657
O1 Ni1 O5 107.51(17) 12_655 12_655
O1 Ni1 O5 72.49(17) 4_557 12_655
O1 Ni1 O5 90.09(17) . 12_655
O1 Ni1 O5 89.91(17) 9_657 12_655
O1 Ni1 O5 72.49(17) 12_655 4_557
O1 Ni1 O5 107.51(17) 4_557 4_557
O1 Ni1 O5 89.91(17) . 4_557
O1 Ni1 O5 90.09(17) 9_657 4_557
O5 Ni1 O5 180.0 12_655 4_557
O1 Ni1 O5 90.09(17) 12_655 .
O1 Ni1 O5 89.91(17) 4_557 .
O1 Ni1 O5 107.51(17) . .
O1 Ni1 O5 72.49(17) 9_657 .
O5 Ni1 O5 161.7(3) 12_655 .
O5 Ni1 O5 18.3(3) 4_557 .
O1 Ni1 O5 89.91(17) 12_655 9_657
O1 Ni1 O5 90.09(17) 4_557 9_657
O1 Ni1 O5 72.49(17) . 9_657
O1 Ni1 O5 107.51(17) 9_657 9_657
O5 Ni1 O5 18.3(3) 12_655 9_657
O5 Ni1 O5 161.7(3) 4_557 9_657
O5 Ni1 O5 180.0 . 9_657
O1 Ni1 O4 95.81(11) 12_655 .
O1 Ni1 O4 84.19(11) 4_557 .
O1 Ni1 O4 95.81(11) . .
O1 Ni1 O4 84.19(11) 9_657 .
O5 Ni1 O4 91.5(3) 12_655 .
O5 Ni1 O4 88.5(3) 4_557 .
O5 Ni1 O4 91.5(3) . .
O5 Ni1 O4 88.5(3) 9_657 .
O1 Ni1 O4 84.19(11) 12_655 9_657
O1 Ni1 O4 95.81(11) 4_557 9_657
O1 Ni1 O4 84.19(11) . 9_657
O1 Ni1 O4 95.81(11) 9_657 9_657
O5 Ni1 O4 88.5(3) 12_655 9_657
O5 Ni1 O4 91.5(3) 4_557 9_657
O5 Ni1 O4 88.5(3) . 9_657
O5 Ni1 O4 91.5(3) 9_657 9_657
O4 Ni1 O4 180.0 . 9_657
O1 O1 C5 76.04(18) 12_655 .
O1 O1 Ni1 81.28(11) 12_655 .
C5 O1 Ni1 134.8(3) . .
C9 O3 H3A 120(6) . .
Ni1 O4 Ni1 121.36(14) . 2_654
Ni1 O4 H4 107.7(11) . .
Ni1 O4 H4 107.7(11) 2_654 .
O5 O5 Ni1 80.87(14) 4_557 .
O5 O5 H5 58(2) 4_557 .
Ni1 O5 H5 109(2) . .
C6 N1 C6 111.2(4) 3_656 .
C6 N1 C1 124.42(19) 3_656 .
C6 N1 C1 124.42(19) . .
C2 C1 C2 120.9(4) 10_557 .
C2 C1 N1 119.5(2) 10_557 .
C2 C1 N1 119.5(2) . .
C1 C2 C3 119.3(3) . .
C1 C2 H2A 120.3 . .
C3 C2 H2A 120.3 . .
C2 C3 C4 120.5(3) . .
C2 C3 H3B 119.7 . .
C4 C3 H3B 119.7 . .
C3 C4 C3 119.4(4) . 10_557
C3 C4 C5 120.3(2) . .
C3 C4 C5 120.3(2) 10_557 .
O1 C5 O1 27.9(4) 10_557 3_656
O1 C5 O1 127.5(5) 10_557 12_655
O1 C5 O1 119.5(4) 3_656 12_655
O1 C5 O1 119.5(4) 10_557 .
O1 C5 O1 127.5(5) 3_656 .
O1 C5 O1 27.9(4) 12_655 .
O1 C5 C4 116.2(2) 10_557 .
O1 C5 C4 116.2(2) 3_656 .
O1 C5 C4 116.2(2) 12_655 .
O1 C5 C4 116.2(2) . .
N1 C6 C7 107.4(3) . .
N1 C6 C8' 119.5(10) . .
C7 C6 C8' 133.1(11) . .
N1 C6 C8 119.9(6) . 10_557
C7 C6 C8 130.8(6) . 10_557
C8' C6 C8 12.1(3) . 10_557
N1 C6 C8 119.9(6) . .
C7 C6 C8 130.8(6) . .
C8' C6 C8 12.1(3) . .
C8 C6 C8 24.0(6) 10_557 .
C6 C7 C7 107.0(2) . 3_656
C6 C7 C9 122.0(3) . .
C7 C7 C9 131.0(2) 3_656 .
C6 C8 H8A 109.5 . .
C6 C8 H8B 109.5 . .
C6 C8 H8C 109.5 . .
C6 C8' H8'A 109.5 . .
C6 C8' H8'B 109.5 . .
H8'A C8' H8'B 109.5 . .
C6 C8' H8'C 109.5 . .
H8'A C8' H8'C 109.5 . .
H8'B C8' H8'C 109.5 . .
O2 C9 O3 119.9(3) . .
O2 C9 C7 122.3(3) . .
O3 C9 C7 117.8(3) . .
O6 O6 C10 84.7(15) 10_556 3_655
O6 O6 C10 84.7(16) 10_556 .
C10 O6 C10 62.6(14) 3_655 .
C10 N2 C10 62.3(14) . 3_655
C10 N2 C12 169.8(9) . 3_655
C10 N2 C12 127.8(10) 3_655 3_655
C10 N2 C12 127.8(10) . .
C10 N2 C12 169.8(9) 3_655 .
C12 N2 C12 42.0(13) 3_655 .
C10 N2 C11 54.3(9) . 3_655
C10 N2 C11 116.6(11) 3_655 3_655
C12 N2 C11 115.5(10) 3_655 3_655
C12 N2 C11 73.5(9) . 3_655
C10 N2 C11 116.6(11) . .
C10 N2 C11 54.3(9) 3_655 .
C12 N2 C11 73.5(9) 3_655 .
C12 N2 C11 115.5(10) . .
C11 N2 C11 170.9(14) 3_655 .
O6 C10 O6 11(3) 10_556 .
O6 C10 N2 117.3(12) 10_556 .
O6 C10 N2 117.3(12) . .
O6 C10 C11 169.3(15) 10_556 3_655
O6 C10 C11 169.3(15) . 3_655
N2 C10 C11 71.9(11) . 3_655
O6 C10 C10 58.7(7) 10_556 3_655
O6 C10 C10 58.7(7) . 3_655
N2 C10 C10 58.8(7) . 3_655
C11 C10 C10 130.8(10) 3_655 3_655
C10 C11 N2 53.7(10) 3_655 .
C10 C11 C12 103.4(14) 3_655 3_655
N2 C11 C12 49.6(8) . 3_655
C12 C12 N2 69.0(6) 3_655 .
C12 C12 C11 125.9(8) 3_655 3_655
N2 C12 C11 56.9(8) . 3_655

loop_
_geom_bond_atom_site_label_1
_geom_bond_atom_site_label_2
_geom_bond_distance
_geom_bond_site_symmetry_2
Ni1 O1 1.992(3) 12_655
Ni1 O1 1.992(3) 4_557
Ni1 O1 1.992(3) .
Ni1 O1 1.992(3) 9_657
Ni1 O5 2.062(4) 12_655
Ni1 O5 2.062(4) 4_557
Ni1 O5 2.062(4) .
Ni1 O5 2.062(4) 9_657
Ni1 O4 2.1385(15) .
Ni1 O4 2.1385(15) 9_657
O1 O1 0.604(8) 12_655
O1 C5 1.252(4) .
O2 C9 1.219(5) .
O3 C9 1.312(5) .
O3 H3A 0.95(2) .
O4 Ni1 2.1385(15) 2_654
O4 H4 0.82(4) .
O5 O5 0.654(10) 4_557
O5 H5 0.92(2) .
N1 C6 1.366(4) 3_656
N1 C6 1.366(4) .
N1 C1 1.440(5) .
C1 C2 1.379(4) 10_557
C1 C2 1.379(4) .
C2 C3 1.382(5) .
C2 H2A 0.9300 .
C3 C4 1.383(4) .
C3 H3B 0.9300 .
C4 C3 1.383(4) 10_557
C4 C5 1.514(6) .
C5 O1 1.252(4) 10_557
C5 O1 1.252(4) 3_656
C5 O1 1.252(4) 12_655
C6 C7 1.379(4) .
C6 C8' 1.48(3) .
C6 C8 1.506(14) 10_557
C6 C8 1.506(14) .
C7 C7 1.446(7) 3_656
C7 C9 1.479(5) .
C8 H8A 0.9600 .
C8 H8B 0.9600 .
C8 H8C 0.9600 .
C8' H8'A 0.9600 .
C8' H8'B 0.9600 .
C8' H8'C 0.9600 .
O6 O6 0.24(7) 10_556
O6 C10 1.300(17) 3_655
O6 C10 1.300(17) .
N2 C10 1.306(16) .
N2 C10 1.306(16) 3_655
N2 C12 1.401(17) 3_655
N2 C12 1.401(17) .
N2 C11 1.540(17) 3_655
N2 C11 1.540(17) .
C10 O6 1.300(17) 10_556
C10 C11 1.32(2) 3_655
C10 C10 1.35(3) 3_655
C11 C10 1.32(2) 3_655
C11 C12 1.76(2) 3_655
C12 C12 1.00(3) 3_655
C12 C11 1.76(2) 3_655

loop_
_geom_hbond_atom_site_label_D
_geom_hbond_atom_site_label_H
_geom_hbond_atom_site_label_A
_geom_hbond_distance_DH
_geom_hbond_distance_HA
_geom_hbond_distance_DA
_geom_hbond_angle_DHA
_geom_hbond_site_symmetry_A
O3 H3A O3 0.95(2) 1.51(3) 2.439(6) 165(9) 3_656
O4 H4 O2 0.82(4) 1.86(4) 2.681(3) 178(4) 5_545
O5 H5 O3 0.92(2) 2.09(3) 2.898(8) 146(3) 5_545
